data_4022925
loop_
_publ_author_name
'Teresa M. V. D. Pinho e Melo'
'Cl\'audio M. Nunes'
'Maria I. L. Soares'
'Jos\'e A. Paix\~ao'
'Ana Matos Beja'
'Manuela Ramos Silva'

_publ_section_title
;
 Chemistry of Diazafulvenium Methides in the Synthesis of
 Functionalized Pyrazoles
;
_journal_name_full 'Journal of Organic Chemistry'
_journal_page_first 4406
_journal_page_last 4415
_journal_paper_doi 10.1021/jo070265x
_journal_volume 72
_journal_year 2007
_chemical_formula_sum 'C20 H19 N3 O6'
_chemical_formula_weight 397.38
_chemical_name_systematic
; 
 ? 
;
_space_group_IT_number 14
_symmetry_cell_setting monoclinic
_symmetry_space_group_name_Hall '-P 2ybc'
_symmetry_space_group_name_H-M 'P 1 21/c 1'
_atom_sites_solution_hydrogens geom
_atom_sites_solution_primary direct
_atom_sites_solution_secondary difmap
_audit_creation_method SHELXL-97
_cell_angle_alpha 90.00
_cell_angle_beta 108.524(18)
_cell_angle_gamma 90.00
_cell_formula_units_Z 4
_cell_length_a 10.962(5)
_cell_length_b 9.459(4)
_cell_length_c 19.286(3)
_cell_measurement_reflns_used 25
_cell_measurement_temperature 293(2)
_cell_measurement_theta_max 31.56
_cell_measurement_theta_min 16.03
_cell_volume 1896.2(12)
_computing_cell_refinement 'CAD-4 software (Enraf-Nonius, 1989)'
_computing_data_collection 'CAD-4 software (Enraf-Nonius, 1989)'
_computing_data_reduction 'HELENA (Spek, 1997)'
_computing_molecular_graphics 'ORTEPII (Johnson, 1976)'
_computing_publication_material 'SHELXL-97 (Sheldrick, 1997)'
_computing_structure_refinement 'SHELXL-97 (Sheldrick, 1997)'
_computing_structure_solution 'SHELXS-97 (Sheldrick, 1990)'
_diffrn_ambient_temperature 293(2)
_diffrn_measured_fraction_theta_full 0.999
_diffrn_measured_fraction_theta_max 0.999
_diffrn_measurement_device_type CAD4-Enraf-Nonius
_diffrn_measurement_method '\w scans'
_diffrn_radiation_monochromator graphite
_diffrn_radiation_source 'fine-focus sealed tube'
_diffrn_radiation_type CuK\a
_diffrn_radiation_wavelength 1.5418
_diffrn_reflns_av_R_equivalents 0.0361
_diffrn_reflns_av_sigmaI/netI 0.0405
_diffrn_reflns_limit_h_max 13
_diffrn_reflns_limit_h_min -13
_diffrn_reflns_limit_k_max 0
_diffrn_reflns_limit_k_min -11
_diffrn_reflns_limit_l_max 23
_diffrn_reflns_limit_l_min -23
_diffrn_reflns_number 7052
_diffrn_reflns_theta_full 72.38
_diffrn_reflns_theta_max 72.38
_diffrn_reflns_theta_min 4.25
_diffrn_standards_decay_% 1
_exptl_absorpt_coefficient_mu 0.876
_exptl_absorpt_correction_T_max 0.9886
_exptl_absorpt_correction_T_min 0.9206
_exptl_absorpt_correction_type psi-scan
_exptl_absorpt_process_details
; 
 North et al., 1968 
;
_exptl_crystal_colour colourless
_exptl_crystal_density_diffrn 1.392
_exptl_crystal_density_method 'not measured'
_exptl_crystal_description pyramid
_exptl_crystal_F_000 832
_exptl_crystal_size_max 0.27
_exptl_crystal_size_mid 0.15
_exptl_crystal_size_min 0.12
_refine_diff_density_max 0.189
_refine_diff_density_min -0.293
_refine_diff_density_rms 0.060
_refine_ls_extinction_method none
_refine_ls_goodness_of_fit_ref 1.157
_refine_ls_hydrogen_treatment mixed
_refine_ls_matrix_type full
_refine_ls_number_parameters 265
_refine_ls_number_reflns 3756
_refine_ls_number_restraints 0
_refine_ls_restrained_S_all 1.157
_refine_ls_R_factor_all 0.0737
_refine_ls_R_factor_gt 0.0438
_refine_ls_shift/su_max 0.000
_refine_ls_shift/su_mean 0.000
_refine_ls_structure_factor_coef Fsqd
_refine_ls_weighting_details 'calc w=1/[\s^2^(Fo^2^)+(0.0840P)^2^+0.2968P] where P=(Fo^2^+2Fc^2^)/3'
_refine_ls_weighting_scheme calc
_refine_ls_wR_factor_gt 0.1498
_refine_ls_wR_factor_ref 0.1634
_reflns_number_gt 2619
_reflns_number_total 3756
_reflns_threshold_expression I>2\s(I)
_cod_data_source_file jo070265xsi20070207_050444.cif
_cod_data_source_block mis
_cod_original_sg_symbol_H-M 'P 21/c'
_cod_database_code 4022925

loop_
_symmetry_equiv_pos_as_xyz
'x, y, z'
'-x, y+1/2, -z+1/2'
'-x, -y, -z'
'x, -y-1/2, z-1/2'

loop_
_atom_site_label
_atom_site_type_symbol
_atom_site_fract_x
_atom_site_fract_y
_atom_site_fract_z
_atom_site_U_iso_or_equiv
_atom_site_adp_type
_atom_site_occupancy
_atom_site_symmetry_multiplicity
_atom_site_calc_flag
_atom_site_refinement_flags
O1 O 0.40428(18) 0.1108(2) 0.09379(13) 0.0807(6) Uani 1 1 d .
O2 O 0.38780(14) -0.12402(18) 0.08111(10) 0.0615(5) Uani 1 1 d .
O3 O 0.15296(19) -0.37669(18) 0.08728(11) 0.0707(5) Uani 1 1 d .
O4 O 0.29508(16) -0.26916(17) 0.18299(10) 0.0632(5) Uani 1 1 d .
O5 O 0.31043(16) 0.2769(2) 0.23937(10) 0.0680(5) Uani 1 1 d .
O6 O -0.06055(16) 0.0980(2) 0.25997(10) 0.0766(6) Uani 1 1 d .
N1 N 0.02542(16) -0.09790(19) 0.10189(10) 0.0476(4) Uani 1 1 d .
N6 N 0.14069(16) 0.16807(19) 0.26287(10) 0.0481(4) Uani 1 1 d .
N9 N 0.01589(16) 0.04399(18) 0.09043(10) 0.0453(4) Uani 1 1 d .
C2 C 0.14532(19) -0.1274(2) 0.10403(12) 0.0454(5) Uani 1 1 d .
C3 C 0.2125(2) -0.0055(2) 0.09404(12) 0.0459(5) Uani 1 1 d .
C3A C 0.1250(2) 0.1036(2) 0.08614(11) 0.0451(5) Uani 1 1 d .
C4 C 0.1302(2) 0.2603(2) 0.08765(13) 0.0524(5) Uani 1 1 d .
H4A H 0.0703 0.2992 0.0433 0.063 Uiso 1 1 calc R
H4B H 0.2162 0.2930 0.0919 0.063 Uiso 1 1 calc R
C4A C 0.0929(2) 0.3056(2) 0.15523(12) 0.0504(5) Uani 1 1 d .
H4A1 H 0.0860 0.4088 0.1567 0.061 Uiso 1 1 calc R
C5 C 0.1964(2) 0.2533(2) 0.22256(13) 0.0501(5) Uani 1 1 d .
C7 C 0.0078(2) 0.1600(3) 0.23242(12) 0.0521(5) Uani 1 1 d .
C7A C -0.0321(2) 0.2360(2) 0.15956(12) 0.0492(5) Uani 1 1 d .
H7A H -0.0952 0.3095 0.1594 0.059 Uiso 1 1 calc R
C8 C -0.09096(19) 0.1316(2) 0.09620(12) 0.0479(5) Uani 1 1 d .
H8 H -0.1225 0.1871 0.0511 0.057 Uiso 1 1 calc R
C10 C -0.2019(2) 0.0425(3) 0.10219(15) 0.0603(6) Uani 1 1 d .
H10A H -0.2306 -0.0193 0.0607 0.090 Uiso 1 1 calc R
H10B H -0.2714 0.1031 0.1035 0.090 Uiso 1 1 calc R
H10C H -0.1741 -0.0128 0.1462 0.090 Uiso 1 1 calc R
C11 C 0.3441(2) 0.0037(3) 0.09063(13) 0.0514(5) Uani 1 1 d .
C12 C 0.5208(2) -0.1350(4) 0.08437(17) 0.0755(8) Uani 1 1 d .
H12A H 0.5301 -0.1011 0.0394 0.113 Uiso 1 1 calc R
H12B H 0.5476 -0.2320 0.0916 0.113 Uiso 1 1 calc R
H12C H 0.5731 -0.0791 0.1243 0.113 Uiso 1 1 calc R
C13 C 0.1958(2) -0.2725(2) 0.12202(13) 0.0499(5) Uani 1 1 d .
C14 C 0.3647(3) -0.3988(3) 0.2069(2) 0.0919(10) Uani 1 1 d .
H14A H 0.3147 -0.4605 0.2267 0.138 Uiso 1 1 calc R
H14B H 0.4450 -0.3783 0.2438 0.138 Uiso 1 1 calc R
H14C H 0.3809 -0.4439 0.1661 0.138 Uiso 1 1 calc R
C15 C 0.21232(19) 0.0890(2) 0.32619(12) 0.0474(5) Uani 1 1 d .
C16 C 0.3022(2) -0.0070(3) 0.31981(14) 0.0577(6) Uani 1 1 d .
H16 H 0.3173 -0.0190 0.2754 0.069 Uiso 1 1 calc R
C17 C 0.3701(3) -0.0858(3) 0.38027(17) 0.0704(7) Uani 1 1 d .
H17 H 0.4325 -0.1498 0.3770 0.084 Uiso 1 1 calc R
C18 C 0.3446(3) -0.0687(3) 0.44501(16) 0.0743(8) Uani 1 1 d .
H18 H 0.3895 -0.1223 0.4855 0.089 Uiso 1 1 calc R
C19 C 0.2545(3) 0.0255(3) 0.45057(15) 0.0742(8) Uani 1 1 d .
H19 H 0.2378 0.0349 0.4947 0.089 Uiso 1 1 calc R
C20 C 0.1873(3) 0.1076(3) 0.39131(13) 0.0607(6) Uani 1 1 d .
H20 H 0.1270 0.1735 0.3953 0.073 Uiso 1 1 calc R

loop_
_atom_site_aniso_label
_atom_site_aniso_U_11
_atom_site_aniso_U_22
_atom_site_aniso_U_33
_atom_site_aniso_U_23
_atom_site_aniso_U_13
_atom_site_aniso_U_12
O1 0.0657(11) 0.0670(12) 0.1193(17) -0.0061(11) 0.0436(11) -0.0222(9)
O2 0.0409(8) 0.0638(11) 0.0834(12) 0.0000(9) 0.0250(8) -0.0025(7)
O3 0.0807(12) 0.0500(10) 0.0798(13) -0.0132(9) 0.0229(10) -0.0060(9)
O4 0.0563(9) 0.0502(9) 0.0748(11) 0.0086(8) 0.0090(8) 0.0003(7)
O5 0.0513(9) 0.0709(11) 0.0738(11) 0.0112(9) 0.0086(8) -0.0165(8)
O6 0.0529(9) 0.1152(17) 0.0626(11) 0.0183(10) 0.0195(8) -0.0116(10)
N1 0.0436(9) 0.0418(9) 0.0576(11) 0.0010(8) 0.0162(8) -0.0042(8)
N6 0.0450(9) 0.0504(10) 0.0463(10) 0.0042(8) 0.0108(7) 0.0007(8)
N9 0.0406(9) 0.0424(9) 0.0528(10) 0.0014(8) 0.0146(7) -0.0036(7)
C2 0.0421(10) 0.0449(11) 0.0494(12) -0.0034(9) 0.0148(9) -0.0053(9)
C3 0.0434(11) 0.0474(12) 0.0470(12) 0.0005(9) 0.0146(9) -0.0060(9)
C3A 0.0448(10) 0.0459(11) 0.0445(11) 0.0025(9) 0.0137(9) -0.0061(9)
C4 0.0552(12) 0.0453(12) 0.0554(13) 0.0090(10) 0.0157(10) -0.0059(10)
C4A 0.0534(12) 0.0377(10) 0.0581(13) 0.0043(10) 0.0148(10) -0.0006(9)
C5 0.0513(12) 0.0419(11) 0.0547(13) 0.0015(9) 0.0135(10) -0.0052(10)
C7 0.0452(11) 0.0605(14) 0.0504(13) 0.0012(11) 0.0149(9) 0.0008(10)
C7A 0.0453(11) 0.0453(12) 0.0551(13) 0.0032(10) 0.0131(9) 0.0051(9)
C8 0.0383(10) 0.0505(12) 0.0514(12) 0.0044(10) 0.0094(9) 0.0019(9)
C10 0.0424(12) 0.0668(15) 0.0699(16) -0.0008(12) 0.0153(11) -0.0025(11)
C11 0.0453(11) 0.0576(13) 0.0521(13) 0.0011(10) 0.0166(9) -0.0092(10)
C12 0.0401(12) 0.099(2) 0.089(2) 0.0032(16) 0.0228(13) 0.0036(13)
C13 0.0477(11) 0.0453(12) 0.0604(14) -0.0014(10) 0.0224(10) -0.0042(9)
C14 0.0761(19) 0.0624(17) 0.124(3) 0.0264(18) 0.0127(18) 0.0147(15)
C15 0.0438(10) 0.0457(11) 0.0493(12) 0.0027(9) 0.0100(9) -0.0023(9)
C16 0.0519(12) 0.0589(14) 0.0618(15) 0.0021(11) 0.0175(11) 0.0014(11)
C17 0.0553(13) 0.0620(16) 0.085(2) 0.0068(14) 0.0104(13) 0.0079(12)
C18 0.0753(18) 0.0704(17) 0.0603(16) 0.0137(14) -0.0024(13) -0.0020(15)
C19 0.092(2) 0.0748(18) 0.0515(15) 0.0048(13) 0.0161(14) 0.0042(16)
C20 0.0689(15) 0.0596(15) 0.0528(14) -0.0016(11) 0.0184(11) 0.0023(12)

loop_
_atom_type_symbol
_atom_type_description
_atom_type_scat_dispersion_real
_atom_type_scat_dispersion_imag
_atom_type_scat_source
C C 0.0181 0.0091 'International Tables Vol C Tables 4.2.6.8 and 6.1.1.4'
H H 0.0000 0.0000 'International Tables Vol C Tables 4.2.6.8 and 6.1.1.4'
N N 0.0311 0.0180 'International Tables Vol C Tables 4.2.6.8 and 6.1.1.4'
O O 0.0492 0.0322 'International Tables Vol C Tables 4.2.6.8 and 6.1.1.4'

loop_
_geom_angle_atom_site_label_1
_geom_angle_atom_site_label_2
_geom_angle_atom_site_label_3
_geom_angle
C11 O2 C12 117.5(2)
C13 O4 C14 117.8(2)
C2 N1 N9 103.67(16)
C7 N6 C5 112.58(18)
C7 N6 C15 123.25(18)
C5 N6 C15 124.04(17)
C3A N9 N1 113.53(17)
C3A N9 C8 120.90(18)
N1 N9 C8 124.55(17)
N1 C2 C3 112.12(18)
N1 C2 C13 119.62(18)
C3 C2 C13 128.03(19)
C3A C3 C2 104.48(18)
C3A C3 C11 127.45(19)
C2 C3 C11 128.1(2)
N9 C3A C3 106.20(18)
N9 C3A C4 116.50(19)
C3 C3A C4 136.2(2)
C3A C4 C4A 105.95(18)
C3A C4 H4A 110.5
C4A C4 H4A 110.5
C3A C4 H4B 110.5
C4A C4 H4B 110.5
H4A C4 H4B 108.7
C5 C4A C4 107.82(19)
C5 C4A C7A 104.53(17)
C4 C4A C7A 113.83(18)
C5 C4A H4A1 110.2
C4 C4A H4A1 110.2
C7A C4A H4A1 110.2
O5 C5 N6 124.0(2)
O5 C5 C4A 126.9(2)
N6 C5 C4A 109.09(18)
O6 C7 N6 123.9(2)
O6 C7 C7A 127.3(2)
N6 C7 C7A 108.74(18)
C7 C7A C8 110.81(18)
C7 C7A C4A 104.63(17)
C8 C7A C4A 112.61(18)
C7 C7A H7A 109.6
C8 C7A H7A 109.6
C4A C7A H7A 109.6
N9 C8 C10 111.81(19)
N9 C8 C7A 106.16(16)
C10 C8 C7A 116.07(19)
N9 C8 H8 107.5
C10 C8 H8 107.5
C7A C8 H8 107.5
C8 C10 H10A 109.5
C8 C10 H10B 109.5
H10A C10 H10B 109.5
C8 C10 H10C 109.5
H10A C10 H10C 109.5
H10B C10 H10C 109.5
O1 C11 O2 123.8(2)
O1 C11 C3 125.5(2)
O2 C11 C3 110.75(18)
O2 C12 H12A 109.5
O2 C12 H12B 109.5
H12A C12 H12B 109.5
O2 C12 H12C 109.5
H12A C12 H12C 109.5
H12B C12 H12C 109.5
O3 C13 O4 125.5(2)
O3 C13 C2 125.4(2)
O4 C13 C2 109.07(19)
O4 C14 H14A 109.5
O4 C14 H14B 109.5
H14A C14 H14B 109.5
O4 C14 H14C 109.5
H14A C14 H14C 109.5
H14B C14 H14C 109.5
C16 C15 C20 121.4(2)
C16 C15 N6 118.9(2)
C20 C15 N6 119.7(2)
C15 C16 C17 119.3(2)
C15 C16 H16 120.4
C17 C16 H16 120.4
C18 C17 C16 119.5(3)
C18 C17 H17 120.3
C16 C17 H17 120.3
C19 C18 C17 120.8(3)
C19 C18 H18 119.6
C17 C18 H18 119.6
C18 C19 C20 120.8(3)
C18 C19 H19 119.6
C20 C19 H19 119.6
C15 C20 C19 118.2(3)
C15 C20 H20 120.9
C19 C20 H20 120.9

loop_
_geom_bond_atom_site_label_1
_geom_bond_atom_site_label_2
_geom_bond_distance
O1 C11 1.201(3)
O2 C11 1.333(3)
O2 C12 1.443(3)
O3 C13 1.200(3)
O4 C13 1.325(3)
O4 C14 1.441(3)
O5 C5 1.208(3)
O6 C7 1.200(3)
N1 C2 1.331(3)
N1 N9 1.359(3)
N6 C7 1.389(3)
N6 C5 1.389(3)
N6 C15 1.434(3)
N9 C3A 1.348(3)
N9 C8 1.467(3)
C2 C3 1.414(3)
C2 C13 1.479(3)
C3 C3A 1.384(3)
C3 C11 1.467(3)
C3A C4 1.483(3)
C4 C4A 1.546(3)
C4 H4A 0.9700
C4 H4B 0.9700
C4A C5 1.511(3)
C4A C7A 1.546(3)
C4A H4A1 0.9800
C7 C7A 1.514(3)
C7A C8 1.544(3)
C7A H7A 0.9800
C8 C10 1.514(3)
C8 H8 0.9800
C10 H10A 0.9600
C10 H10B 0.9600
C10 H10C 0.9600
C12 H12A 0.9600
C12 H12B 0.9600
C12 H12C 0.9600
C14 H14A 0.9600
C14 H14B 0.9600
C14 H14C 0.9600
C15 C16 1.374(3)
C15 C20 1.379(3)
C16 C17 1.385(4)
C16 H16 0.9300
C17 C18 1.373(4)
C17 H17 0.9300
C18 C19 1.360(4)
C18 H18 0.9300
C19 C20 1.384(4)
C19 H19 0.9300
C20 H20 0.9300

loop_
_geom_torsion_atom_site_label_1
_geom_torsion_atom_site_label_2
_geom_torsion_atom_site_label_3
_geom_torsion_atom_site_label_4
_geom_torsion
C2 N1 N9 C3A -0.6(2)
C2 N1 N9 C8 -169.13(19)
N9 N1 C2 C3 0.0(2)
N9 N1 C2 C13 174.88(19)
N1 C2 C3 C3A 0.6(3)
C13 C2 C3 C3A -173.8(2)
N1 C2 C3 C11 -177.9(2)
C13 C2 C3 C11 7.8(4)
N1 N9 C3A C3 1.0(2)
C8 N9 C3A C3 169.96(19)
N1 N9 C3A C4 -168.91(19)
C8 N9 C3A C4 0.0(3)
C2 C3 C3A N9 -0.9(2)
C11 C3 C3A N9 177.5(2)
C2 C3 C3A C4 166.0(2)
C11 C3 C3A C4 -15.6(4)
N9 C3A C4 C4A 51.5(2)
C3 C3A C4 C4A -114.5(3)
C3A C4 C4A C5 65.4(2)
C3A C4 C4A C7A -50.0(2)
C7 N6 C5 O5 179.0(2)
C15 N6 C5 O5 -5.0(4)
C7 N6 C5 C4A -2.6(3)
C15 N6 C5 C4A 173.38(19)
C4 C4A C5 O5 55.2(3)
C7A C4A C5 O5 176.6(2)
C4 C4A C5 N6 -123.2(2)
C7A C4A C5 N6 -1.7(2)
C5 N6 C7 O6 -176.2(2)
C15 N6 C7 O6 7.8(4)
C5 N6 C7 C7A 6.0(3)
C15 N6 C7 C7A -170.06(19)
O6 C7 C7A C8 -62.8(3)
N6 C7 C7A C8 115.0(2)
O6 C7 C7A C4A 175.6(3)
N6 C7 C7A C4A -6.6(2)
C5 C4A C7A C7 4.9(2)
C4 C4A C7A C7 122.3(2)
C5 C4A C7A C8 -115.5(2)
C4 C4A C7A C8 1.9(3)
C3A N9 C8 C10 -178.6(2)
N1 N9 C8 C10 -10.9(3)
C3A N9 C8 C7A -51.1(2)
N1 N9 C8 C7A 116.6(2)
C7 C7A C8 N9 -70.6(2)
C4A C7A C8 N9 46.2(2)
C7 C7A C8 C10 54.4(3)
C4A C7A C8 C10 171.17(19)
C12 O2 C11 O1 8.3(4)
C12 O2 C11 C3 -173.6(2)
C3A C3 C11 O1 14.6(4)
C2 C3 C11 O1 -167.3(3)
C3A C3 C11 O2 -163.4(2)
C2 C3 C11 O2 14.6(3)
C14 O4 C13 O3 5.4(4)
C14 O4 C13 C2 -175.2(2)
N1 C2 C13 O3 61.4(3)
C3 C2 C13 O3 -124.6(3)
N1 C2 C13 O4 -118.0(2)
C3 C2 C13 O4 56.0(3)
C7 N6 C15 C16 118.3(2)
C5 N6 C15 C16 -57.3(3)
C7 N6 C15 C20 -59.9(3)
C5 N6 C15 C20 124.6(2)
C20 C15 C16 C17 -0.7(4)
N6 C15 C16 C17 -178.8(2)
C15 C16 C17 C18 1.3(4)
C16 C17 C18 C19 -0.7(4)
C17 C18 C19 C20 -0.7(5)
C16 C15 C20 C19 -0.7(4)
N6 C15 C20 C19 177.4(2)
C18 C19 C20 C15 1.4(4)
